data_4130763
loop_
_publ_author_name
'Meng, Lingkui'
'Fujikawa, Takao'
'Kuwayama, Motonobu'
'Segawa, Yasutomo'
'Itami, Kenichiro'

_publ_section_title
;
 Thiophene-Fused \p-Systems from Diarylacetylenes and Elemental Sulfur.
;
_journal_issue 32
_journal_name_full 'Journal of the American Chemical Society'
_journal_page_first 10351
_journal_page_last 10355
_journal_paper_doi 10.1021/jacs.6b06486
_journal_volume 138
_journal_year 2016
_chemical_formula_sum 'C34 H32 S2'
_chemical_formula_weight 504.71
_space_group_crystal_system monoclinic
_space_group_IT_number 14
_space_group_name_Hall '-P 2yn'
_space_group_name_H-M_alt 'P 1 21/n 1'
_symmetry_cell_setting monoclinic
_symmetry_space_group_name_H-M 'P 1 21/n 1'
_atom_sites_solution_hydrogens geom
_audit_creation_method SHELXL-2014/7
_cell_angle_alpha 90
_cell_angle_beta 103.491(5)
_cell_angle_gamma 90
_cell_formula_units_Z 4
_cell_length_a 19.7473(10)
_cell_length_b 5.6750(2)
_cell_length_c 23.7866(11)
_cell_measurement_reflns_used 2934
_cell_measurement_temperature 123(2)
_cell_measurement_theta_max 27.0100
_cell_measurement_theta_min 2.5990
_cell_volume 2592.1(2)
_computing_cell_refinement 'CrysAlisPro 1.171.38.41 (Rigaku OD, 2015)'
_computing_data_collection 'CrysAlisPro 1.171.38.41 (Rigaku OD, 2015)'
_computing_data_reduction 'CrysAlisPro 1.171.38.41 (Rigaku OD, 2015)'
_computing_molecular_graphics 'Yadokari-XG 2009 (Wakita Nemoto et al., 2009)'
_computing_publication_material 'Yadokari-XG 2009 (Wakita,Nemoto et al., 2009)'
_computing_structure_refinement 'SHELXL-2014/7 (Sheldrick, 2014)'
_computing_structure_solution SIR-97
_diffrn_ambient_temperature 123(2)
_diffrn_measured_fraction_theta_full 0.987
_diffrn_measured_fraction_theta_max 0.987
_diffrn_measurement_device_type 'dtrek-CrysAlisPro-abstract goniometer imported rigaku-d*trek images'
_diffrn_measurement_method '\w scans'
_diffrn_radiation_monochromator graphite
_diffrn_radiation_type MoK\a
_diffrn_radiation_wavelength 0.71073
_diffrn_reflns_av_R_equivalents 0.0625
_diffrn_reflns_av_unetI/netI 0.0865
_diffrn_reflns_Laue_measured_fraction_full 0.987
_diffrn_reflns_Laue_measured_fraction_max 0.987
_diffrn_reflns_limit_h_max 23
_diffrn_reflns_limit_h_min -22
_diffrn_reflns_limit_k_max 6
_diffrn_reflns_limit_k_min -6
_diffrn_reflns_limit_l_max 24
_diffrn_reflns_limit_l_min -28
_diffrn_reflns_number 14632
_diffrn_reflns_point_group_measured_fraction_full 0.987
_diffrn_reflns_point_group_measured_fraction_max 0.987
_diffrn_reflns_theta_full 24.999
_diffrn_reflns_theta_max 24.999
_diffrn_reflns_theta_min 1.761
_diffrn_source 'fine-focus sealed X-ray tube'
_exptl_absorpt_coefficient_mu 0.228
_exptl_absorpt_correction_T_max 1.00000
_exptl_absorpt_correction_T_min 0.66941
_exptl_absorpt_correction_type multi-scan
_exptl_absorpt_process_details
;
CrysAlisPro 1.171.38.41 (Rigaku Oxford Diffraction, 2015)
Empirical absorption correction using spherical harmonics,
 implemented in SCALE3 ABSPACK scaling algorithm.
;
_exptl_crystal_colour Colorless
_exptl_crystal_density_diffrn 1.293
_exptl_crystal_description Block
_exptl_crystal_F_000 1072
_exptl_crystal_size_max 0.15
_exptl_crystal_size_mid 0.02
_exptl_crystal_size_min 0.02
_refine_diff_density_max 0.532
_refine_diff_density_min -0.513
_refine_diff_density_rms 0.196
_refine_ls_extinction_method none
_refine_ls_goodness_of_fit_ref 1.035
_refine_ls_matrix_type full
_refine_ls_number_parameters 327
_refine_ls_number_reflns 4495
_refine_ls_number_restraints 0
_refine_ls_restrained_S_all 1.035
_refine_ls_R_factor_all 0.1026
_refine_ls_R_factor_gt 0.0538
_refine_ls_shift/su_max 0.000
_refine_ls_shift/su_mean 0.000
_refine_ls_structure_factor_coef Fsqd
_refine_ls_weighting_details 'w=1/[\s^2^(Fo^2^)+(0.0899P)^2^] where P=(Fo^2^+2Fc^2^)/3'
_refine_ls_weighting_scheme calc
_refine_ls_wR_factor_gt 0.1305
_refine_ls_wR_factor_ref 0.1677
_reflns_Friedel_coverage 0.000
_reflns_number_gt 2900
_reflns_number_total 4495
_reflns_threshold_expression 'I > 2\s(I)'
_cod_data_source_file ja6b06486_si_004.cif
_cod_data_source_block 2j
_cod_original_sg_symbol_H-M 'P 21/n'
_cod_database_code 4130763
_shelx_shelxl_version_number 2014/7
_shelx_space_group_comment
;
The symmetry employed for this shelxl refinement is uniquely defined
by the following loop, which should always be used as a source of
symmetry information in preference to the above space-group names.
They are only intended as comments.
;
_shelx_estimated_absorpt_t_min 0.967
_shelx_estimated_absorpt_t_max 0.995

loop_
_space_group_symop_operation_xyz
'x, y, z'
'-x+1/2, y+1/2, -z+1/2'
'-x, -y, -z'
'x-1/2, -y-1/2, z-1/2'

loop_
_atom_site_label
_atom_site_type_symbol
_atom_site_fract_x
_atom_site_fract_y
_atom_site_fract_z
_atom_site_U_iso_or_equiv
_atom_site_adp_type
_atom_site_occupancy
_atom_site_site_symmetry_order
_atom_site_calc_flag
_atom_site_refinement_flags_posn
_atom_site_refinement_flags_adp
S1 S -0.07612(4) 0.00092(15) 0.24925(4) 0.0301(3) Uani 1 1 d . .
C1 C -0.12893(17) 0.1937(6) 0.20066(14) 0.0273(8) Uani 1 1 d . .
C2 C -0.09132(16) 0.3771(6) 0.18858(14) 0.0264(8) Uani 1 1 d . .
H1 H -0.1115 0.5008 0.1632 0.032 Uiso 1 1 calc R U
C3 C -0.01999(17) 0.3724(6) 0.21621(14) 0.0276(8) Uani 1 1 d . .
C4 C 0.03364(17) 0.5327(6) 0.21157(15) 0.0302(9) Uani 1 1 d . .
H2 H 0.0231 0.6679 0.1876 0.036 Uiso 1 1 calc R U
C5 C 0.09994(17) 0.4925(6) 0.24149(14) 0.0278(8) Uani 1 1 d . .
H3 H 0.1357 0.5985 0.2372 0.033 Uiso 1 1 calc R U
C6 C 0.11728(17) 0.2960(6) 0.27901(14) 0.0261(8) Uani 1 1 d . .
C7 C 0.18590(16) 0.2568(6) 0.31302(13) 0.0238(8) Uani 1 1 d . .
S2 S 0.25799(4) 0.42858(16) 0.31278(4) 0.0308(3) Uani 1 1 d . .
C8 C 0.31085(17) 0.2482(6) 0.36445(14) 0.0281(8) Uani 1 1 d . .
C9 C 0.27357(16) 0.0695(6) 0.37888(15) 0.0286(8) Uani 1 1 d . .
H4 H 0.2939 -0.0471 0.4063 0.034 Uiso 1 1 calc R U
C10 C 0.20239(17) 0.0659(6) 0.35077(14) 0.0283(8) Uani 1 1 d . .
C11 C 0.14943(17) -0.0924(6) 0.35618(15) 0.0313(9) Uani 1 1 d . .
H5 H 0.1598 -0.2219 0.3821 0.038 Uiso 1 1 calc R U
C12 C 0.08352(17) -0.0601(6) 0.32440(14) 0.0280(8) Uani 1 1 d . .
H6 H 0.0484 -0.1691 0.3282 0.034 Uiso 1 1 calc R U
C13 C 0.06559(17) 0.1326(6) 0.28548(14) 0.0271(8) Uani 1 1 d . .
C14 C -0.00304(16) 0.1750(6) 0.25185(14) 0.0249(8) Uani 1 1 d . .
C15 C -0.20480(16) 0.1476(6) 0.18160(14) 0.0262(8) Uani 1 1 d . .
C16 C -0.23610(17) -0.0492(6) 0.19908(14) 0.0306(9) Uani 1 1 d . .
H7 H -0.2081 -0.1659 0.2221 0.037 Uiso 1 1 calc R U
C17 C -0.30747(17) -0.0775(6) 0.18331(14) 0.0309(9) Uani 1 1 d . .
H8 H -0.3278 -0.2150 0.1952 0.037 Uiso 1 1 calc R U
C18 C -0.35022(17) 0.0911(6) 0.15043(14) 0.0265(8) Uani 1 1 d . .
C19 C -0.31811(17) 0.2845(6) 0.13233(15) 0.0323(9) Uani 1 1 d . .
H9 H -0.3461 0.4008 0.1092 0.039 Uiso 1 1 calc R U
C20 C -0.24716(17) 0.3131(6) 0.14681(15) 0.0340(9) Uani 1 1 d . .
H10 H -0.2268 0.4464 0.1330 0.041 Uiso 1 1 calc R U
C21 C -0.42873(16) 0.0669(6) 0.13567(14) 0.0299(8) Uani 1 1 d . .
H11 H -0.4493 0.2192 0.1200 0.036 Uiso 1 1 calc R U
H12 H -0.4440 0.0356 0.1718 0.036 Uiso 1 1 calc R U
C22 C -0.45774(16) -0.1260(6) 0.09229(15) 0.0304(9) Uani 1 1 d . .
H13 H -0.4381 -0.1082 0.0578 0.036 Uiso 1 1 calc R U
H14 H -0.4431 -0.2816 0.1098 0.036 Uiso 1 1 calc R U
C23 C -0.53671(17) -0.1174(6) 0.07370(15) 0.0351(9) Uani 1 1 d . .
H15 H -0.5559 -0.1315 0.1085 0.042 Uiso 1 1 calc R U
H16 H -0.5508 0.0381 0.0560 0.042 Uiso 1 1 calc R U
C24 C -0.56856(18) -0.3087(7) 0.03105(16) 0.0450(11) Uani 1 1 d . .
H17 H -0.5496 -0.2976 -0.0034 0.068 Uiso 1 1 calc R U
H18 H -0.6192 -0.2883 0.0200 0.068 Uiso 1 1 calc R U
H19 H -0.5575 -0.4635 0.0491 0.068 Uiso 1 1 calc R U
C25 C 0.38484(16) 0.3086(6) 0.38588(14) 0.0243(8) Uani 1 1 d . .
C26 C 0.41220(17) 0.5215(6) 0.37349(14) 0.0279(8) Uani 1 1 d . .
H20 H 0.3830 0.6308 0.3489 0.034 Uiso 1 1 calc R U
C27 C 0.48137(17) 0.5786(6) 0.39624(14) 0.0287(8) Uani 1 1 d . .
H21 H 0.4985 0.7264 0.3869 0.034 Uiso 1 1 calc R U
C28 C 0.52604(16) 0.4256(6) 0.43215(14) 0.0260(8) Uani 1 1 d . .
C29 C 0.49878(16) 0.2082(6) 0.44289(14) 0.0288(8) Uani 1 1 d . .
H22 H 0.5285 0.0966 0.4662 0.035 Uiso 1 1 calc R U
C30 C 0.43023(17) 0.1503(6) 0.42075(14) 0.0294(8) Uani 1 1 d . .
H23 H 0.4135 0.0007 0.4292 0.035 Uiso 1 1 calc R U
C31 C 0.59964(17) 0.4971(6) 0.46095(15) 0.0337(9) Uani 1 1 d . .
H24 H 0.6077 0.6574 0.4474 0.040 Uiso 1 1 calc R U
H25 H 0.6033 0.5073 0.5031 0.040 Uiso 1 1 calc R U
C32 C 0.65731(16) 0.3405(6) 0.45139(15) 0.0335(9) Uani 1 1 d . .
H26 H 0.6571 0.3395 0.4097 0.040 Uiso 1 1 calc R U
H27 H 0.6488 0.1773 0.4628 0.040 Uiso 1 1 calc R U
C33 C 0.72832(16) 0.4216(6) 0.48589(16) 0.0375(9) Uani 1 1 d . .
H28 H 0.7367 0.5846 0.4744 0.045 Uiso 1 1 calc R U
H29 H 0.7282 0.4234 0.5275 0.045 Uiso 1 1 calc R U
C34 C 0.78658(18) 0.2664(7) 0.47704(17) 0.0499(11) Uani 1 1 d . .
H30 H 0.7778 0.1036 0.4871 0.075 Uiso 1 1 calc R U
H31 H 0.8307 0.3207 0.5018 0.075 Uiso 1 1 calc R U
H32 H 0.7893 0.2736 0.4365 0.075 Uiso 1 1 calc R U

loop_
_atom_site_aniso_label
_atom_site_aniso_U_11
_atom_site_aniso_U_22
_atom_site_aniso_U_33
_atom_site_aniso_U_23
_atom_site_aniso_U_13
_atom_site_aniso_U_12
S1 0.0252(5) 0.0262(5) 0.0342(5) 0.0040(4) -0.0024(4) -0.0008(4)
C1 0.027(2) 0.029(2) 0.0225(18) 0.0005(16) 0.0001(15) 0.0028(16)
C2 0.025(2) 0.0258(19) 0.0263(19) -0.0036(16) 0.0015(16) -0.0050(15)
C3 0.028(2) 0.027(2) 0.0249(19) -0.0001(16) 0.0007(16) 0.0038(16)
C4 0.034(2) 0.026(2) 0.0272(19) 0.0048(16) 0.0011(17) -0.0025(16)
C5 0.0248(19) 0.0296(19) 0.0263(19) 0.0048(16) 0.0005(16) -0.0033(15)
C6 0.0260(19) 0.0255(19) 0.0250(19) -0.0035(15) 0.0019(15) -0.0015(15)
C7 0.0243(19) 0.0233(18) 0.0220(18) -0.0009(15) 0.0014(15) -0.0001(15)
S2 0.0267(5) 0.0284(5) 0.0327(5) 0.0053(4) -0.0020(4) -0.0007(4)
C8 0.027(2) 0.0268(19) 0.0265(19) -0.0016(16) -0.0010(16) 0.0039(15)
C9 0.0227(19) 0.027(2) 0.033(2) -0.0017(16) 0.0001(16) -0.0023(16)
C10 0.028(2) 0.026(2) 0.0290(19) -0.0012(16) 0.0032(17) 0.0002(16)
C11 0.031(2) 0.026(2) 0.032(2) 0.0073(16) -0.0015(17) 0.0008(16)
C12 0.027(2) 0.0261(19) 0.0285(19) 0.0035(16) 0.0023(16) -0.0014(16)
C13 0.028(2) 0.0252(19) 0.0261(19) -0.0023(15) 0.0014(16) 0.0020(15)
C14 0.0228(19) 0.0233(18) 0.0256(18) -0.0014(15) -0.0003(15) 0.0001(15)
C15 0.0211(19) 0.030(2) 0.0229(18) -0.0030(15) -0.0038(15) 0.0007(15)
C16 0.029(2) 0.029(2) 0.029(2) 0.0040(16) -0.0029(16) 0.0035(16)
C17 0.027(2) 0.031(2) 0.031(2) 0.0029(17) -0.0014(16) -0.0057(16)
C18 0.026(2) 0.0261(19) 0.0239(18) -0.0036(15) -0.0018(15) -0.0008(16)
C19 0.026(2) 0.028(2) 0.038(2) 0.0053(17) -0.0046(17) 0.0028(16)
C20 0.030(2) 0.027(2) 0.042(2) 0.0053(18) 0.0021(18) -0.0055(17)
C21 0.026(2) 0.032(2) 0.0290(19) 0.0015(16) 0.0005(16) 0.0015(16)
C22 0.029(2) 0.027(2) 0.031(2) 0.0006(16) -0.0005(17) -0.0021(16)
C23 0.028(2) 0.033(2) 0.038(2) 0.0040(18) -0.0058(17) -0.0016(17)
C24 0.036(2) 0.047(3) 0.044(2) -0.002(2) -0.0082(19) -0.0091(19)
C25 0.0216(19) 0.0255(19) 0.0232(18) -0.0027(15) -0.0001(15) 0.0006(15)
C26 0.027(2) 0.0252(19) 0.0273(18) 0.0019(15) -0.0032(16) 0.0041(15)
C27 0.033(2) 0.0190(18) 0.032(2) 0.0012(16) 0.0032(17) -0.0048(16)
C28 0.0243(19) 0.0250(19) 0.0263(19) -0.0025(15) 0.0014(16) 0.0010(15)
C29 0.027(2) 0.025(2) 0.031(2) 0.0054(16) -0.0018(16) 0.0018(16)
C30 0.030(2) 0.0207(18) 0.034(2) 0.0026(15) 0.0010(17) -0.0036(15)
C31 0.032(2) 0.032(2) 0.031(2) -0.0050(17) -0.0047(17) -0.0033(17)
C32 0.027(2) 0.032(2) 0.037(2) -0.0034(17) -0.0009(17) -0.0017(16)
C33 0.029(2) 0.038(2) 0.041(2) 0.0017(18) -0.0013(18) -0.0021(17)
C34 0.028(2) 0.058(3) 0.056(3) -0.008(2) -0.004(2) 0.001(2)

loop_
_atom_type_symbol
_atom_type_description
_atom_type_scat_dispersion_real
_atom_type_scat_dispersion_imag
_atom_type_scat_source
C C 0.0033 0.0016 'International Tables Vol C Tables 4.2.6.8 and 6.1.1.4'
H H 0.0000 0.0000 'International Tables Vol C Tables 4.2.6.8 and 6.1.1.4'
S S 0.1246 0.1234 'International Tables Vol C Tables 4.2.6.8 and 6.1.1.4'

loop_
_geom_angle_atom_site_label_1
_geom_angle_atom_site_label_2
_geom_angle_atom_site_label_3
_geom_angle
C14 S1 C1 91.73(16)
C2 C1 C15 129.6(3)
C2 C1 S1 110.5(2)
C15 C1 S1 119.7(2)
C1 C2 C3 115.2(3)
C1 C2 H1 122.4
C3 C2 H1 122.4
C14 C3 C2 111.7(3)
C14 C3 C4 118.9(3)
C2 C3 C4 129.4(3)
C5 C4 C3 119.9(3)
C5 C4 H2 120.1
C3 C4 H2 120.1
C4 C5 C6 121.6(3)
C4 C5 H3 119.2
C6 C5 H3 119.2
C13 C6 C5 120.6(3)
C13 C6 C7 116.8(3)
C5 C6 C7 122.5(3)
C10 C7 C6 122.3(3)
C10 C7 S2 111.8(2)
C6 C7 S2 125.9(2)
C7 S2 C8 91.40(16)
C9 C8 C25 130.2(3)
C9 C8 S2 110.4(2)
C25 C8 S2 119.3(3)
C8 C9 C10 115.8(3)
C8 C9 H4 122.1
C10 C9 H4 122.1
C7 C10 C11 119.2(3)
C7 C10 C9 110.6(3)
C11 C10 C9 130.3(3)
C12 C11 C10 120.0(3)
C12 C11 H5 120.0
C10 C11 H5 120.0
C11 C12 C13 121.8(3)
C11 C12 H6 119.1
C13 C12 H6 119.1
C6 C13 C12 119.9(3)
C6 C13 C14 116.4(3)
C12 C13 C14 123.7(3)
C3 C14 C13 122.5(3)
C3 C14 S1 110.8(2)
C13 C14 S1 126.7(3)
C16 C15 C20 118.2(3)
C16 C15 C1 122.6(3)
C20 C15 C1 119.1(3)
C17 C16 C15 120.7(3)
C17 C16 H7 119.7
C15 C16 H7 119.7
C16 C17 C18 121.4(3)
C16 C17 H8 119.3
C18 C17 H8 119.3
C19 C18 C17 117.3(3)
C19 C18 C21 121.2(3)
C17 C18 C21 121.5(3)
C20 C19 C18 122.0(3)
C20 C19 H9 119.0
C18 C19 H9 119.0
C19 C20 C15 120.4(3)
C19 C20 H10 119.8
C15 C20 H10 119.8
C18 C21 C22 115.2(3)
C18 C21 H11 108.5
C22 C21 H11 108.5
C18 C21 H12 108.5
C22 C21 H12 108.5
H11 C21 H12 107.5
C23 C22 C21 111.9(3)
C23 C22 H13 109.2
C21 C22 H13 109.2
C23 C22 H14 109.2
C21 C22 H14 109.2
H13 C22 H14 107.9
C24 C23 C22 114.1(3)
C24 C23 H15 108.7
C22 C23 H15 108.7
C24 C23 H16 108.7
C22 C23 H16 108.7
H15 C23 H16 107.6
C23 C24 H17 109.5
C23 C24 H18 109.5
H17 C24 H18 109.5
C23 C24 H19 109.5
H17 C24 H19 109.5
H18 C24 H19 109.5
C26 C25 C30 117.4(3)
C26 C25 C8 122.4(3)
C30 C25 C8 120.3(3)
C25 C26 C27 121.3(3)
C25 C26 H20 119.3
C27 C26 H20 119.3
C28 C27 C26 121.6(3)
C28 C27 H21 119.2
C26 C27 H21 119.2
C27 C28 C29 116.8(3)
C27 C28 C31 121.3(3)
C29 C28 C31 121.8(3)
C30 C29 C28 122.0(3)
C30 C29 H22 119.0
C28 C29 H22 119.0
C29 C30 C25 120.9(3)
C29 C30 H23 119.6
C25 C30 H23 119.6
C32 C31 C28 117.1(3)
C32 C31 H24 108.0
C28 C31 H24 108.0
C32 C31 H25 108.0
C28 C31 H25 108.0
H24 C31 H25 107.3
C31 C32 C33 112.0(3)
C31 C32 H26 109.2
C33 C32 H26 109.2
C31 C32 H27 109.2
C33 C32 H27 109.2
H26 C32 H27 107.9
C34 C33 C32 112.8(3)
C34 C33 H28 109.0
C32 C33 H28 109.0
C34 C33 H29 109.0
C32 C33 H29 109.0
H28 C33 H29 107.8
C33 C34 H30 109.5
C33 C34 H31 109.5
H30 C34 H31 109.5
C33 C34 H32 109.5
H30 C34 H32 109.5
H31 C34 H32 109.5

loop_
_geom_bond_atom_site_label_1
_geom_bond_atom_site_label_2
_geom_bond_distance
S1 C14 1.738(3)
S1 C1 1.749(3)
C1 C2 1.348(4)
C1 C15 1.484(4)
C2 C3 1.409(4)
C2 H1 0.9500
C3 C14 1.397(4)
C3 C4 1.420(5)
C4 C5 1.356(4)
C4 H2 0.9500
C5 C6 1.420(4)
C5 H3 0.9500
C6 C13 1.414(5)
C6 C7 1.424(4)
C7 C10 1.396(4)
C7 S2 1.727(3)
S2 C8 1.746(3)
C8 C9 1.344(4)
C8 C25 1.471(4)
C9 C10 1.409(4)
C9 H4 0.9500
C10 C11 1.407(5)
C11 C12 1.356(4)
C11 H5 0.9500
C12 C13 1.423(4)
C12 H6 0.9500
C13 C14 1.424(4)
C15 C16 1.387(5)
C15 C20 1.394(4)
C16 C17 1.381(4)
C16 H7 0.9500
C17 C18 1.390(4)
C17 H8 0.9500
C18 C19 1.385(5)
C18 C21 1.514(4)
C19 C20 1.372(4)
C19 H9 0.9500
C20 H10 0.9500
C21 C22 1.522(4)
C21 H11 0.9900
C21 H12 0.9900
C22 C23 1.519(4)
C22 H13 0.9900
C22 H14 0.9900
C23 C24 1.518(5)
C23 H15 0.9900
C23 H16 0.9900
C24 H17 0.9800
C24 H18 0.9800
C24 H19 0.9800
C25 C26 1.383(5)
C25 C30 1.397(4)
C26 C27 1.385(4)
C26 H20 0.9500
C27 C28 1.382(4)
C27 H21 0.9500
C28 C29 1.394(4)
C28 C31 1.511(4)
C29 C30 1.373(4)
C29 H22 0.9500
C30 H23 0.9500
C31 C32 1.503(5)
C31 H24 0.9900
C31 H25 0.9900
C32 C33 1.521(4)
C32 H26 0.9900
C32 H27 0.9900
C33 C34 1.502(5)
C33 H28 0.9900
C33 H29 0.9900
C34 H30 0.9800
C34 H31 0.9800
C34 H32 0.9800

loop_
_geom_torsion_atom_site_label_1
_geom_torsion_atom_site_label_2
_geom_torsion_atom_site_label_3
_geom_torsion_atom_site_label_4
_geom_torsion
C14 S1 C1 C2 -0.3(3)
C14 S1 C1 C15 -177.0(3)
C15 C1 C2 C3 177.0(3)
S1 C1 C2 C3 0.7(4)
C1 C2 C3 C14 -0.8(4)
C1 C2 C3 C4 178.0(3)
C14 C3 C4 C5 0.0(5)
C2 C3 C4 C5 -178.8(3)
C3 C4 C5 C6 -1.8(5)
C4 C5 C6 C13 1.2(5)
C4 C5 C6 C7 -176.8(3)
C13 C6 C7 C10 0.5(5)
C5 C6 C7 C10 178.6(3)
C13 C6 C7 S2 179.6(3)
C5 C6 C7 S2 -2.3(5)
C10 C7 S2 C8 -1.0(3)
C6 C7 S2 C8 179.9(3)
C7 S2 C8 C9 0.8(3)
C7 S2 C8 C25 -178.3(3)
C25 C8 C9 C10 178.5(3)
S2 C8 C9 C10 -0.4(4)
C6 C7 C10 C11 -0.8(5)
S2 C7 C10 C11 -180.0(3)
C6 C7 C10 C9 -179.9(3)
S2 C7 C10 C9 0.9(4)
C8 C9 C10 C7 -0.3(4)
C8 C9 C10 C11 -179.3(3)
C7 C10 C11 C12 0.8(5)
C9 C10 C11 C12 179.7(3)
C10 C11 C12 C13 -0.5(5)
C5 C6 C13 C12 -178.4(3)
C7 C6 C13 C12 -0.2(5)
C5 C6 C13 C14 1.1(5)
C7 C6 C13 C14 179.2(3)
C11 C12 C13 C6 0.3(5)
C11 C12 C13 C14 -179.2(3)
C2 C3 C14 C13 -178.6(3)
C4 C3 C14 C13 2.4(5)
C2 C3 C14 S1 0.6(4)
C4 C3 C14 S1 -178.4(3)
C6 C13 C14 C3 -2.9(5)
C12 C13 C14 C3 176.6(3)
C6 C13 C14 S1 178.1(3)
C12 C13 C14 S1 -2.5(5)
C1 S1 C14 C3 -0.2(3)
C1 S1 C14 C13 179.0(3)
C2 C1 C15 C16 -178.5(3)
S1 C1 C15 C16 -2.5(5)
C2 C1 C15 C20 -1.4(5)
S1 C1 C15 C20 174.6(3)
C20 C15 C16 C17 -1.3(5)
C1 C15 C16 C17 175.8(3)
C15 C16 C17 C18 -1.1(5)
C16 C17 C18 C19 2.3(5)
C16 C17 C18 C21 -176.8(3)
C17 C18 C19 C20 -1.2(5)
C21 C18 C19 C20 177.9(3)
C18 C19 C20 C15 -1.2(5)
C16 C15 C20 C19 2.4(5)
C1 C15 C20 C19 -174.8(3)
C19 C18 C21 C22 110.1(4)
C17 C18 C21 C22 -70.8(4)
C18 C21 C22 C23 -172.3(3)
C21 C22 C23 C24 -179.1(3)
C9 C8 C25 C26 -168.7(3)
S2 C8 C25 C26 10.1(4)
C9 C8 C25 C30 10.4(6)
S2 C8 C25 C30 -170.8(3)
C30 C25 C26 C27 -2.0(5)
C8 C25 C26 C27 177.1(3)
C25 C26 C27 C28 0.1(5)
C26 C27 C28 C29 2.0(5)
C26 C27 C28 C31 -174.6(3)
C27 C28 C29 C30 -2.3(5)
C31 C28 C29 C30 174.3(3)
C28 C29 C30 C25 0.4(5)
C26 C25 C30 C29 1.7(5)
C8 C25 C30 C29 -177.4(3)
C27 C28 C31 C32 -125.2(4)
C29 C28 C31 C32 58.4(5)
C28 C31 C32 C33 -176.0(3)
C31 C32 C33 C34 179.8(3)
